data_4518112
loop_
_publ_author_name
'Wagener, Tobias'
'Heusler, Arne'
'Nairoukh, Zackaria'
'Bergander, Klaus'
'Daniliuc, Constantin G.'
'Glorius, Frank'

_publ_section_title
;
 Accessing (Multi)Fluorinated Piperidines Using Heterogeneous
 Hydrogenation
;
_journal_name_full 'ACS Catalysis'
_journal_page_first 12052
_journal_page_last 12057
_journal_paper_doi 10.1021/acscatal.0c03278
_journal_year 2020
_chemical_formula_sum 'C13 H14 F4 N2 O'
_chemical_formula_weight 290.26
_space_group_crystal_system monoclinic
_space_group_IT_number 14
_space_group_name_Hall '-P 2ybc'
_space_group_name_H-M_alt 'P 1 21/c 1'
_atom_sites_solution_hydrogens mixed
_audit_creation_method 'APEX3 v2016.1-0'
_cell_angle_alpha 90
_cell_angle_beta 95.5190(10)
_cell_angle_gamma 90
_cell_formula_units_Z 4
_cell_length_a 12.8484(3)
_cell_length_b 8.4676(2)
_cell_length_c 11.8938(3)
_cell_measurement_reflns_used 7181
_cell_measurement_temperature 100.(2)
_cell_measurement_theta_max 66.6263
_cell_measurement_theta_min 3.4560
_cell_volume 1287.99(5)
_computing_cell_refinement 'SAINT V8.37A (Bruker AXS Inc., 2015)'
_computing_data_collection 'APEX3 v2016.1-0 (Bruker AXS Inc., 2016)'
_computing_data_reduction 'SAINT V8.37A (Bruker AXS Inc., 2015)'
_computing_molecular_graphics 'APEX3 v2016.1-0 (Bruker AXS Inc., 2016)'
_computing_publication_material 'APEX3 v2016.1-0 (Bruker AXS Inc., 2016)'
_computing_structure_refinement 'SHELXL-2014/7 (Sheldrick, 2014)'
_computing_structure_solution 'SHELXL-2014/7 (Sheldrick, 2014)'
_diffrn_ambient_temperature 100.(2)
_diffrn_detector_area_resol_mean 8.3333
_diffrn_measured_fraction_theta_full 0.993
_diffrn_measured_fraction_theta_max 0.993
_diffrn_measurement_device_type 'Kappa CCD APEXII'
_diffrn_measurement_method 'phi / omega scans'
_diffrn_radiation_monochromator graphite
_diffrn_radiation_type CuK\a
_diffrn_radiation_wavelength 1.54178
_diffrn_reflns_av_R_equivalents 0.0436
_diffrn_reflns_av_unetI/netI 0.0235
_diffrn_reflns_limit_h_max 15
_diffrn_reflns_limit_h_min -15
_diffrn_reflns_limit_k_max 10
_diffrn_reflns_limit_k_min -10
_diffrn_reflns_limit_l_max 13
_diffrn_reflns_limit_l_min -14
_diffrn_reflns_number 17836
_diffrn_reflns_theta_full 66.83
_diffrn_reflns_theta_max 66.83
_diffrn_reflns_theta_min 6.27
_diffrn_source 'fine-focus sealed tube'
_diffrn_source_type 'fine-focus sealed tube'
_exptl_absorpt_coefficient_mu 1.186
_exptl_absorpt_correction_T_max 0.85
_exptl_absorpt_correction_T_min 0.72
_exptl_absorpt_correction_type multi-scan
_exptl_absorpt_process_details
;
Bruker AXS (2014). SADABS, Version 2014/5, Bruker AXS Inc., Madison, Wisconsin,
USA.
;
_exptl_crystal_colour colourless
_exptl_crystal_density_diffrn 1.497
_exptl_crystal_density_method 'not measured'
_exptl_crystal_description prism
_exptl_crystal_F_000 600
_exptl_crystal_size_max 0.240
_exptl_crystal_size_mid 0.140
_exptl_crystal_size_min 0.140
_refine_diff_density_max 0.211
_refine_diff_density_min -0.232
_refine_ls_extinction_method none
_refine_ls_goodness_of_fit_ref 1.042
_refine_ls_hydrogen_treatment mixed
_refine_ls_matrix_type full
_refine_ls_number_parameters 189
_refine_ls_number_reflns 2273
_refine_ls_number_restraints 0
_refine_ls_restrained_S_all 1.042
_refine_ls_R_factor_all 0.0387
_refine_ls_R_factor_gt 0.0334
_refine_ls_shift/su_max 0.000
_refine_ls_shift/su_mean 0.000
_refine_ls_structure_factor_coef Fsqd
_refine_ls_weighting_details 'w=1/[\s^2^(Fo^2^)+(0.0464P)^2^+0.5345P] where P=(Fo^2^+2Fc^2^)/3'
_refine_ls_weighting_scheme calc
_refine_ls_wR_factor_gt 0.0856
_refine_ls_wR_factor_ref 0.0892
_reflns_number_gt 1989
_reflns_number_total 2273
_reflns_threshold_expression 'I > 2\s(I)'
_cod_data_source_file cs0c03278_si_002.cif
_cod_data_source_block glo9722
_cod_database_code 4518112

loop_
_space_group_symop_operation_xyz
'x, y, z'
'-x, y+1/2, -z+1/2'
'-x, -y, -z'
'x, -y-1/2, z-1/2'

loop_
_atom_site_type_symbol
_atom_site_label
_atom_site_fract_x
_atom_site_fract_y
_atom_site_fract_z
_atom_site_U_iso_or_equiv
_atom_site_adp_type
_atom_site_calc_flag
_atom_site_refinement_flags_adp
_atom_site_refinement_flags_occupancy
_atom_site_refinement_flags_posn
_atom_site_occupancy
_atom_site_disorder_assembly
_atom_site_disorder_group
N N1 0.31858(9) 0.25401(14) 0.63499(10) 0.0175(3) Uani d . . . 1 . .
H H1 0.3442(14) 0.174(2) 0.6773(16) 0.025(4) Uiso d . . . 1 . .
N N2 0.50927(9) 0.33201(14) 0.58414(10) 0.0170(3) Uani d . . . 1 . .
H H2 0.4595(14) 0.277(2) 0.5476(15) 0.022(4) Uiso d . . . 1 . .
O O1 0.53659(8) 0.49233(12) 0.73966(8) 0.0222(2) Uani d . . . 1 . .
C C1 0.20371(11) 0.25273(17) 0.63464(13) 0.0212(3) Uani d . . . 1 . .
H H1A 0.1767 0.1499 0.605 0.025 Uiso calc U . R 1 . .
H H1B 0.1739 0.3362 0.5829 0.025 Uiso calc U . R 1 . .
C C2 0.16666(11) 0.27932(19) 0.75136(14) 0.0249(3) Uani d . . . 1 . .
H H2A 0.1851 0.1862 0.7995 0.03 Uiso calc U . R 1 . .
H H2B 0.0896 0.2904 0.744 0.03 Uiso calc U . R 1 . .
C C3 0.21600(12) 0.42693(19) 0.80787(13) 0.0262(3) Uani d . . . 1 . .
H H3A 0.1849 0.522 0.7695 0.031 Uiso calc U . R 1 . .
H H3B 0.2002 0.4302 0.8877 0.031 Uiso calc U . R 1 . .
C C4 0.33371(11) 0.42975(18) 0.80337(12) 0.0220(3) Uani d . . . 1 . .
H H4 0.3628 0.5334 0.8316 0.026 Uiso calc U . R 1 . .
F F1 0.37818(7) 0.30530(11) 0.87150(7) 0.0279(2) Uani d . . . 1 . .
C C5 0.36128(10) 0.40073(16) 0.68410(12) 0.0166(3) Uani d . . . 1 . .
H H5 0.3279 0.488 0.6368 0.02 Uiso calc U . R 1 . .
C C6 0.47900(10) 0.41262(16) 0.67396(11) 0.0166(3) Uani d . . . 1 . .
C C7 0.61016(10) 0.31619(16) 0.54877(11) 0.0162(3) Uani d . . . 1 . .
C C8 0.69678(11) 0.40116(17) 0.59676(12) 0.0198(3) Uani d . . . 1 . .
H H8 0.6889 0.4757 0.655 0.024 Uiso calc U . R 1 . .
C C9 0.79404(11) 0.37586(17) 0.55878(12) 0.0205(3) Uani d . . . 1 . .
H H9 0.8531 0.4321 0.5923 0.025 Uiso calc U . R 1 . .
C C10 0.80627(11) 0.26922(16) 0.47224(12) 0.0190(3) Uani d . . . 1 . .
C C11 0.71976(11) 0.18749(16) 0.42270(12) 0.0193(3) Uani d . . . 1 . .
H H11 0.7274 0.1159 0.3625 0.023 Uiso calc U . R 1 . .
C C12 0.62239(10) 0.21045(16) 0.46112(12) 0.0179(3) Uani d . . . 1 . .
H H12 0.5636 0.1538 0.4275 0.021 Uiso calc U . R 1 . .
C C13 0.91263(12) 0.24289(18) 0.43478(14) 0.0245(3) Uani d . . . 1 . .
F F2 0.97712(8) 0.17361(17) 0.51433(11) 0.0558(4) Uani d . . . 1 . .
F F3 0.95984(8) 0.37703(12) 0.40978(11) 0.0459(3) Uani d . . . 1 . .
F F4 0.91143(7) 0.15081(14) 0.34385(10) 0.0468(3) Uani d . . . 1 . .

loop_
_atom_site_aniso_label
_atom_site_aniso_U_11
_atom_site_aniso_U_22
_atom_site_aniso_U_33
_atom_site_aniso_U_12
_atom_site_aniso_U_13
_atom_site_aniso_U_23
N1 0.0146(6) 0.0178(6) 0.0203(6) -0.0001(4) 0.0022(5) -0.0002(5)
N2 0.0153(6) 0.0199(6) 0.0160(6) -0.0035(5) 0.0023(5) -0.0016(5)
O1 0.0223(5) 0.0243(5) 0.0204(5) -0.0066(4) 0.0034(4) -0.0046(4)
C1 0.0143(7) 0.0216(7) 0.0276(8) -0.0009(5) 0.0016(6) 0.0005(6)
C2 0.0168(7) 0.0282(8) 0.0307(9) 0.0025(6) 0.0075(6) 0.0056(7)
C3 0.0232(8) 0.0336(9) 0.0230(8) 0.0048(6) 0.0086(6) -0.0016(7)
C4 0.0229(7) 0.0233(7) 0.0200(8) 0.0016(6) 0.0038(6) -0.0018(6)
F1 0.0233(4) 0.0434(6) 0.0170(4) 0.0025(4) 0.0024(3) 0.0070(4)
C5 0.0174(7) 0.0155(6) 0.0172(7) 0.0002(5) 0.0025(5) 0.0005(5)
C6 0.0189(7) 0.0157(6) 0.0154(7) -0.0011(5) 0.0024(5) 0.0036(5)
C7 0.0161(6) 0.0172(7) 0.0156(7) 0.0003(5) 0.0029(5) 0.0053(5)
C8 0.0207(7) 0.0214(7) 0.0178(7) -0.0034(6) 0.0036(5) -0.0011(6)
C9 0.0173(7) 0.0226(7) 0.0212(7) -0.0043(6) -0.0005(5) 0.0003(6)
C10 0.0163(7) 0.0181(7) 0.0228(8) 0.0013(5) 0.0020(5) 0.0045(6)
C11 0.0203(7) 0.0173(7) 0.0203(7) 0.0010(5) 0.0016(6) -0.0008(6)
C12 0.0161(6) 0.0177(7) 0.0196(7) -0.0022(5) 0.0005(5) 0.0013(6)
C13 0.0190(7) 0.0235(8) 0.0312(9) 0.0002(6) 0.0027(6) -0.0029(6)
F2 0.0241(5) 0.0829(9) 0.0598(8) 0.0232(5) 0.0020(5) 0.0167(7)
F3 0.0292(5) 0.0320(5) 0.0812(9) -0.0076(4) 0.0293(5) -0.0066(5)
F4 0.0244(5) 0.0602(7) 0.0583(7) -0.0073(5) 0.0170(5) -0.0333(6)

loop_
_atom_type_symbol
_atom_type_description
_atom_type_scat_dispersion_real
_atom_type_scat_dispersion_imag
_atom_type_scat_source
C C 0.0181 0.0091 'International Tables Vol C Tables 4.2.6.8 and 6.1.1.4'
H H 0.0000 0.0000 'International Tables Vol C Tables 4.2.6.8 and 6.1.1.4'
N N 0.0311 0.0180 'International Tables Vol C Tables 4.2.6.8 and 6.1.1.4'
O O 0.0492 0.0322 'International Tables Vol C Tables 4.2.6.8 and 6.1.1.4'
F F 0.0727 0.0534 'International Tables Vol C Tables 4.2.6.8 and 6.1.1.4'

loop_
_geom_angle_atom_site_label_1
_geom_angle_atom_site_label_2
_geom_angle_atom_site_label_3
_geom_angle_site_symmetry_1
_geom_angle_site_symmetry_3
_geom_angle
_geom_angle_publ_flag
C5 N1 C1 . . 110.21(11) ?
C5 N1 H1 . . 108.6(11) ?
C1 N1 H1 . . 108.2(11) ?
C6 N2 C7 . . 128.74(12) ?
C6 N2 H2 . . 114.1(12) ?
C7 N2 H2 . . 116.9(12) ?
N1 C1 C2 . . 113.30(12) ?
N1 C1 H1A . . 108.9 ?
C2 C1 H1A . . 108.9 ?
N1 C1 H1B . . 108.9 ?
C2 C1 H1B . . 108.9 ?
H1A C1 H1B . . 107.7 ?
C1 C2 C3 . . 111.60(12) ?
C1 C2 H2A . . 109.3 ?
C3 C2 H2A . . 109.3 ?
C1 C2 H2B . . 109.3 ?
C3 C2 H2B . . 109.3 ?
H2A C2 H2B . . 108.0 ?
C4 C3 C2 . . 111.71(12) ?
C4 C3 H3A . . 109.3 ?
C2 C3 H3A . . 109.3 ?
C4 C3 H3B . . 109.3 ?
C2 C3 H3B . . 109.3 ?
H3A C3 H3B . . 107.9 ?
F1 C4 C5 . . 107.30(11) ?
F1 C4 C3 . . 108.46(12) ?
C5 C4 C3 . . 110.72(12) ?
F1 C4 H4 . . 110.1 ?
C5 C4 H4 . . 110.1 ?
C3 C4 H4 . . 110.1 ?
N1 C5 C4 . . 113.61(11) ?
N1 C5 C6 . . 111.16(11) ?
C4 C5 C6 . . 112.62(11) ?
N1 C5 H5 . . 106.3 ?
C4 C5 H5 . . 106.3 ?
C6 C5 H5 . . 106.3 ?
O1 C6 N2 . . 125.32(13) ?
O1 C6 C5 . . 121.74(12) ?
N2 C6 C5 . . 112.90(11) ?
C12 C7 C8 . . 119.49(13) ?
C12 C7 N2 . . 117.25(12) ?
C8 C7 N2 . . 123.25(13) ?
C9 C8 C7 . . 119.62(13) ?
C9 C8 H8 . . 120.2 ?
C7 C8 H8 . . 120.2 ?
C8 C9 C10 . . 120.78(13) ?
C8 C9 H9 . . 119.6 ?
C10 C9 H9 . . 119.6 ?
C9 C10 C11 . . 119.62(13) ?
C9 C10 C13 . . 119.32(13) ?
C11 C10 C13 . . 121.05(13) ?
C12 C11 C10 . . 120.02(13) ?
C12 C11 H11 . . 120.0 ?
C10 C11 H11 . . 120.0 ?
C11 C12 C7 . . 120.44(13) ?
C11 C12 H12 . . 119.8 ?
C7 C12 H12 . . 119.8 ?
F4 C13 F2 . . 106.07(13) ?
F4 C13 F3 . . 106.70(14) ?
F2 C13 F3 . . 105.55(13) ?
F4 C13 C10 . . 112.94(12) ?
F2 C13 C10 . . 112.21(13) ?
F3 C13 C10 . . 112.81(12) ?

loop_
_geom_bond_atom_site_label_1
_geom_bond_atom_site_label_2
_geom_bond_site_symmetry_2
_geom_bond_distance
_geom_bond_publ_flag
N1 C5 . 1.4574(18) ?
N1 C1 . 1.4755(17) ?
N1 H1 . 0.889(19) ?
N2 C6 . 1.3559(19) ?
N2 C7 . 1.4071(18) ?
N2 H2 . 0.872(19) ?
O1 C6 . 1.2257(17) ?
C1 C2 . 1.527(2) ?
C1 H1A . 0.99 ?
C1 H1B . 0.99 ?
C2 C3 . 1.528(2) ?
C2 H2A . 0.99 ?
C2 H2B . 0.99 ?
C3 C4 . 1.519(2) ?
C3 H3A . 0.99 ?
C3 H3B . 0.99 ?
C4 F1 . 1.4158(17) ?
C4 C5 . 1.515(2) ?
C4 H4 . 1.0 ?
C5 C6 . 1.5321(18) ?
C5 H5 . 1.0 ?
C7 C12 . 1.395(2) ?
C7 C8 . 1.400(2) ?
C8 C9 . 1.386(2) ?
C8 H8 . 0.95 ?
C9 C10 . 1.389(2) ?
C9 H9 . 0.95 ?
C10 C11 . 1.391(2) ?
C10 C13 . 1.494(2) ?
C11 C12 . 1.386(2) ?
C11 H11 . 0.95 ?
C12 H12 . 0.95 ?
C13 F4 . 1.3321(19) ?
C13 F2 . 1.3323(19) ?
C13 F3 . 1.3346(18) ?

loop_
_geom_hbond_atom_site_label_D
_geom_hbond_atom_site_label_H
_geom_hbond_atom_site_label_A
_geom_hbond_site_symmetry_A
_geom_hbond_distance_DH
_geom_hbond_distance_HA
_geom_hbond_distance_DA
_geom_hbond_angle_DHA
_geom_hbond_publ_flag
N1 H1 O1 2_646 0.889(19) 2.323(19) 3.1721(16) 160.0(16) ?

loop_
_geom_torsion_atom_site_label_1
_geom_torsion_atom_site_label_2
_geom_torsion_atom_site_label_3
_geom_torsion_atom_site_label_4
_geom_torsion_site_symmetry_1
_geom_torsion_site_symmetry_2
_geom_torsion_site_symmetry_3
_geom_torsion_site_symmetry_4
_geom_torsion
_geom_torsion_publ_flag
C5 N1 C1 C2 . . . . -55.49(16) ?
N1 C1 C2 C3 . . . . 52.01(16) ?
C1 C2 C3 C4 . . . . -49.19(17) ?
C2 C3 C4 F1 . . . . -66.84(16) ?
C2 C3 C4 C5 . . . . 50.64(17) ?
C1 N1 C5 C4 . . . . 57.79(15) ?
C1 N1 C5 C6 . . . . -173.95(11) ?
F1 C4 C5 N1 . . . . 62.16(14) ?
C3 C4 C5 N1 . . . . -56.03(16) ?
F1 C4 C5 C6 . . . . -65.35(14) ?
C3 C4 C5 C6 . . . . 176.46(12) ?
C7 N2 C6 O1 . . . . 2.6(2) ?
C7 N2 C6 C5 . . . . -179.85(12) ?
N1 C5 C6 O1 . . . . -154.51(12) ?
C4 C5 C6 O1 . . . . -25.71(18) ?
N1 C5 C6 N2 . . . . 27.81(16) ?
C4 C5 C6 N2 . . . . 156.61(12) ?
C6 N2 C7 C12 . . . . 172.31(13) ?
C6 N2 C7 C8 . . . . -8.0(2) ?
C12 C7 C8 C9 . . . . -1.8(2) ?
N2 C7 C8 C9 . . . . 178.48(13) ?
C7 C8 C9 C10 . . . . 1.2(2) ?
C8 C9 C10 C11 . . . . 0.3(2) ?
C8 C9 C10 C13 . . . . -178.96(13) ?
C9 C10 C11 C12 . . . . -1.2(2) ?
C13 C10 C11 C12 . . . . 178.10(13) ?
C10 C11 C12 C7 . . . . 0.5(2) ?
C8 C7 C12 C11 . . . . 1.0(2) ?
N2 C7 C12 C11 . . . . -179.30(12) ?
C9 C10 C13 F4 . . . . -173.38(13) ?
C11 C10 C13 F4 . . . . 7.3(2) ?
C9 C10 C13 F2 . . . . 66.79(18) ?
C11 C10 C13 F2 . . . . -112.51(16) ?
C9 C10 C13 F3 . . . . -52.28(19) ?
C11 C10 C13 F3 . . . . 128.42(15) ?
